data_2238007
loop_
_publ_author_name
'Daouda, Ballo'
'Doumbia, Mouhamadou Lamine'
'Essassi, El Mokhtar'
'Saadi, Mohamed'
'El Ammari, Lahcen'

_publ_section_title
;
 3-[2-(3-Phenyl-2-oxo-1,2-dihydroquinoxalin-1-yl)ethyl]-1,3-oxazolidin-2-one
;
_journal_coeditor_code RZ5054
_journal_issue 5
_journal_name_full 'Acta Crystallographica Section E'
_journal_page_first o662
_journal_paper_doi 10.1107/S1600536813008702
_journal_volume 69
_journal_year 2013
_chemical_formula_iupac 'C19 H17 N3 O3'
_chemical_formula_moiety 'C19 H17 N3 O3'
_chemical_formula_sum 'C19 H17 N3 O3'
_chemical_formula_weight 335.36
_chemical_name_systematic
;
3-[2-(3-Phenyl-2-oxo-1,2-dihydroquinoxalin-1-yl)ethyl]-1,3-oxazolidin-2-one
;
_space_group_IT_number 9
_symmetry_cell_setting monoclinic
_symmetry_space_group_name_Hall 'C -2yc'
_symmetry_space_group_name_H-M 'C 1 c 1'
_atom_sites_solution_hydrogens geom
_atom_sites_solution_primary direct
_atom_sites_solution_secondary difmap
_audit_creation_method SHELXL-97
_cell_angle_alpha 90.00
_cell_angle_beta 98.097(3)
_cell_angle_gamma 90.00
_cell_formula_units_Z 4
_cell_length_a 9.6314(5)
_cell_length_b 16.6596(9)
_cell_length_c 10.0749(5)
_cell_measurement_reflns_used 2249
_cell_measurement_temperature 296(2)
_cell_measurement_theta_max 29.57
_cell_measurement_theta_min 2.45
_cell_volume 1600.46(14)
_computing_cell_refinement 'SAINT (Bruker, 2009)'
_computing_data_collection 'APEX2 (Bruker, 2009)'
_computing_data_reduction 'SAINT (Bruker, 2009)'
_computing_molecular_graphics 'ORTEP-3 for Windows (Farrugia, 2012)'
_computing_publication_material 'PLATON (Spek, 2009) and publCIF (Westrip, 2010)'
_computing_structure_refinement 'SHELXL97 (Sheldrick, 2008)'
_computing_structure_solution 'SHELXS97 (Sheldrick, 2008)'
_diffrn_ambient_temperature 296(2)
_diffrn_measured_fraction_theta_full 1.000
_diffrn_measured_fraction_theta_max 1.000
_diffrn_measurement_device_type 'Bruker X8 APEXII area-detector'
_diffrn_measurement_method '\f and \w scans'
_diffrn_radiation_monochromator graphite
_diffrn_radiation_source 'fine-focus sealed tube'
_diffrn_radiation_type MoK\a
_diffrn_radiation_wavelength 0.71073
_diffrn_reflns_av_R_equivalents 0.0777
_diffrn_reflns_av_sigmaI/netI 0.0269
_diffrn_reflns_limit_h_max 13
_diffrn_reflns_limit_h_min -13
_diffrn_reflns_limit_k_max 23
_diffrn_reflns_limit_k_min -23
_diffrn_reflns_limit_l_max 13
_diffrn_reflns_limit_l_min -13
_diffrn_reflns_number 23600
_diffrn_reflns_theta_full 29.57
_diffrn_reflns_theta_max 29.57
_diffrn_reflns_theta_min 2.45
_exptl_absorpt_coefficient_mu 0.096
_exptl_absorpt_correction_type none
_exptl_crystal_colour colourless
_exptl_crystal_density_diffrn 1.392
_exptl_crystal_density_method 'not measured'
_exptl_crystal_description block
_exptl_crystal_F_000 704
_exptl_crystal_size_max 0.43
_exptl_crystal_size_mid 0.31
_exptl_crystal_size_min 0.19
_refine_diff_density_max 0.206
_refine_diff_density_min -0.234
_refine_ls_extinction_method none
_refine_ls_goodness_of_fit_ref 1.034
_refine_ls_hydrogen_treatment constr
_refine_ls_matrix_type full
_refine_ls_number_parameters 226
_refine_ls_number_reflns 2249
_refine_ls_number_restraints 2
_refine_ls_restrained_S_all 1.033
_refine_ls_R_factor_all 0.0459
_refine_ls_R_factor_gt 0.0380
_refine_ls_shift/su_max 0.000
_refine_ls_shift/su_mean 0.000
_refine_ls_structure_factor_coef Fsqd
_refine_ls_weighting_details 'calc w=1/[\s^2^(Fo^2^)+(0.0647P)^2^] where P=(Fo^2^+2Fc^2^)/3'
_refine_ls_weighting_scheme calc
_refine_ls_wR_factor_gt 0.0925
_refine_ls_wR_factor_ref 0.0973
_reflns_number_gt 1897
_reflns_number_total 2249
_reflns_threshold_expression I>2sigma(I)
_cod_data_source_file rz5054.cif
_cod_data_source_block I
_cod_original_sg_symbol_H-M 'C c'
_cod_database_code 2238007
_cod_database_fobs_code 2238007

loop_
_symmetry_equiv_pos_as_xyz
'x, y, z'
'x, -y, z+1/2'
'x+1/2, y+1/2, z'
'x+1/2, -y+1/2, z+1/2'

loop_
_atom_site_type_symbol
_atom_site_label
_atom_site_fract_x
_atom_site_fract_y
_atom_site_fract_z
_atom_site_U_iso_or_equiv
_atom_site_adp_type
_atom_site_calc_flag
_atom_site_refinement_flags
_atom_site_occupancy
_atom_site_symmetry_multiplicity
C C19 0.0392(3) 0.7294(2) 0.3896(3) 0.0830(8) Uani d . 1 1
H H19A -0.0057 0.7689 0.3270 0.100 Uiso calc R 1 1
H H19B -0.0282 0.6876 0.4010 0.100 Uiso calc R 1 1
C C1 0.43510(17) 0.88352(11) 0.25887(17) 0.0419(4) Uani d . 1 1
C C2 0.3351(2) 0.86112(14) 0.1505(2) 0.0560(5) Uani d . 1 1
H H2 0.3144 0.8072 0.1337 0.067 Uiso calc R 1 1
C C3 0.2676(2) 0.91989(16) 0.0689(2) 0.0646(6) Uani d . 1 1
H H3 0.2029 0.9048 -0.0043 0.078 Uiso calc R 1 1
C C4 0.2938(2) 1.00054(15) 0.0931(2) 0.0605(5) Uani d . 1 1
H H4 0.2473 1.0391 0.0366 0.073 Uiso calc R 1 1
C C5 0.3888(2) 1.02337(13) 0.2009(2) 0.0509(4) Uani d . 1 1
H H5 0.4049 1.0776 0.2187 0.061 Uiso calc R 1 1
C C6 0.46138(17) 0.96571(11) 0.28424(17) 0.0412(4) Uani d . 1 1
C C7 0.63967(16) 0.94028(10) 0.45793(17) 0.0391(3) Uani d . 1 1
C C8 0.62007(19) 0.85246(11) 0.44060(18) 0.0431(4) Uani d . 1 1
O O1 0.69145(17) 0.80218(9) 0.50945(16) 0.0599(4) Uani d . 1 1
C C10 0.75182(18) 0.97196(11) 0.56143(17) 0.0419(4) Uani d . 1 1
C C11 0.8763(2) 0.93092(13) 0.6025(2) 0.0548(5) Uani d . 1 1
H H11 0.8910 0.8805 0.5672 0.066 Uiso calc R 1 1
C C12 0.9784(2) 0.96538(16) 0.6962(2) 0.0686(7) Uani d . 1 1
H H12 1.0618 0.9380 0.7232 0.082 Uiso calc R 1 1
C C13 0.9575(3) 1.03972(18) 0.7496(2) 0.0726(7) Uani d . 1 1
H H13 1.0261 1.0620 0.8131 0.087 Uiso calc R 1 1
C C14 0.8350(3) 1.08113(15) 0.7089(2) 0.0611(5) Uani d . 1 1
H H14 0.8211 1.1315 0.7446 0.073 Uiso calc R 1 1
C C15 0.73293(19) 1.04777(12) 0.61482(18) 0.0469(4) Uani d . 1 1
H H15 0.6509 1.0761 0.5869 0.056 Uiso calc R 1 1
C C16 0.4966(2) 0.74090(11) 0.3260(2) 0.0530(5) Uani d . 1 1
H H16A 0.5878 0.7160 0.3277 0.064 Uiso calc R 1 1
H H16B 0.4422 0.7298 0.2394 0.064 Uiso calc R 1 1
C C17 0.4230(2) 0.70405(11) 0.4355(2) 0.0521(4) Uani d . 1 1
H H17A 0.4252 0.6461 0.4274 0.063 Uiso calc R 1 1
H H17B 0.4744 0.7183 0.5221 0.063 Uiso calc R 1 1
C C18 0.1649(2) 0.69463(14) 0.3391(2) 0.0576(5) Uani d . 1 1
H H18A 0.1655 0.6365 0.3449 0.069 Uiso calc R 1 1
H H18B 0.1694 0.7106 0.2472 0.069 Uiso calc R 1 1
C C20 0.2316(2) 0.76446(12) 0.5358(2) 0.0545(5) Uani d . 1 1
N N1 0.51490(16) 0.82872(9) 0.34210(15) 0.0436(3) Uani d . 1 1
N N2 0.56282(15) 0.99212(10) 0.38580(14) 0.0416(3) Uani d . 1 1
N N3 0.27874(17) 0.72966(9) 0.43071(16) 0.0467(4) Uani d . 1 1
O O2 0.08945(18) 0.76632(12) 0.51602(18) 0.0767(5) Uani d . 1 1
O O3 0.2986(2) 0.79160(12) 0.63608(19) 0.0801(6) Uani d . 1 1

loop_
_atom_site_aniso_label
_atom_site_aniso_U_11
_atom_site_aniso_U_22
_atom_site_aniso_U_33
_atom_site_aniso_U_12
_atom_site_aniso_U_13
_atom_site_aniso_U_23
C19 0.0653(14) 0.110(2) 0.0686(17) 0.0044(14) -0.0094(12) -0.0121(15)
C1 0.0443(8) 0.0411(8) 0.0417(9) -0.0065(7) 0.0114(7) 0.0006(7)
C2 0.0574(11) 0.0558(12) 0.0537(11) -0.0183(9) 0.0032(9) -0.0057(9)
C3 0.0538(10) 0.0796(16) 0.0563(12) -0.0125(11) -0.0068(9) -0.0055(11)
C4 0.0517(10) 0.0687(14) 0.0571(12) 0.0037(9) -0.0063(8) 0.0067(11)
C5 0.0475(9) 0.0475(10) 0.0559(11) 0.0025(8) 0.0012(8) 0.0029(9)
C6 0.0410(7) 0.0402(9) 0.0424(9) -0.0022(6) 0.0061(6) -0.0014(7)
C7 0.0432(8) 0.0357(8) 0.0392(8) -0.0023(7) 0.0090(6) 0.0009(7)
C8 0.0517(9) 0.0353(8) 0.0435(9) -0.0028(7) 0.0115(7) 0.0030(7)
O1 0.0708(9) 0.0422(7) 0.0644(9) 0.0024(7) 0.0011(7) 0.0122(7)
C10 0.0474(8) 0.0434(9) 0.0347(8) -0.0063(7) 0.0053(7) 0.0057(7)
C11 0.0480(10) 0.0546(11) 0.0607(12) -0.0009(8) 0.0040(8) 0.0120(9)
C12 0.0506(11) 0.0777(17) 0.0732(16) -0.0109(10) -0.0061(10) 0.0246(13)
C13 0.0643(13) 0.0936(19) 0.0548(13) -0.0329(13) -0.0094(10) 0.0110(12)
C14 0.0737(13) 0.0649(13) 0.0451(10) -0.0223(11) 0.0098(9) -0.0058(10)
C15 0.0530(9) 0.0487(10) 0.0398(9) -0.0074(8) 0.0095(7) 0.0011(8)
C16 0.0737(13) 0.0320(8) 0.0562(11) -0.0098(9) 0.0200(9) -0.0034(8)
C17 0.0621(11) 0.0377(9) 0.0573(11) -0.0061(8) 0.0112(9) 0.0066(8)
C18 0.0683(12) 0.0614(12) 0.0415(10) -0.0206(10) 0.0018(9) -0.0036(9)
C20 0.0671(12) 0.0394(9) 0.0548(12) 0.0007(8) 0.0007(9) -0.0078(9)
N1 0.0541(8) 0.0325(7) 0.0453(8) -0.0067(6) 0.0114(6) -0.0006(6)
N2 0.0444(7) 0.0377(7) 0.0420(7) -0.0011(5) 0.0038(5) -0.0014(6)
N3 0.0574(8) 0.0395(7) 0.0420(8) -0.0105(6) 0.0025(6) -0.0014(6)
O2 0.0658(9) 0.0893(13) 0.0732(12) 0.0139(9) 0.0032(8) -0.0222(10)
O3 0.0960(13) 0.0695(11) 0.0691(11) -0.0031(9) -0.0086(9) -0.0321(9)

loop_
_atom_type_symbol
_atom_type_description
_atom_type_scat_dispersion_real
_atom_type_scat_dispersion_imag
_atom_type_scat_source
C C 0.0033 0.0000 'International Tables Vol C Tables 4.2.6.8 and 6.1.1.4'
H H 0.0000 0.0000 'International Tables Vol C Tables 4.2.6.8 and 6.1.1.4'
N N 0.0061 0.0000 'International Tables Vol C Tables 4.2.6.8 and 6.1.1.4'
O O 0.0106 0.0000 'International Tables Vol C Tables 4.2.6.8 and 6.1.1.4'

loop_
_geom_angle_atom_site_label_1
_geom_angle_atom_site_label_2
_geom_angle_atom_site_label_3
_geom_angle
O2 C19 C18 106.27(19)
O2 C19 H19A 110.5
C18 C19 H19A 110.5
O2 C19 H19B 110.5
C18 C19 H19B 110.5
H19A C19 H19B 108.7
N1 C1 C2 123.65(16)
N1 C1 C6 117.21(14)
C2 C1 C6 119.10(17)
C3 C2 C1 119.32(19)
C3 C2 H2 120.3
C1 C2 H2 120.3
C2 C3 C4 121.64(19)
C2 C3 H3 119.2
C4 C3 H3 119.2
C5 C4 C3 119.6(2)
C5 C4 H4 120.2
C3 C4 H4 120.2
C4 C5 C6 120.45(19)
C4 C5 H5 119.8
C6 C5 H5 119.8
N2 C6 C5 117.88(16)
N2 C6 C1 122.23(16)
C5 C6 C1 119.82(16)
N2 C7 C8 122.68(15)
N2 C7 C10 117.29(15)
C8 C7 C10 120.03(15)
O1 C8 N1 120.46(16)
O1 C8 C7 123.54(17)
N1 C8 C7 116.00(15)
C11 C10 C15 118.96(17)
C11 C10 C7 122.94(17)
C15 C10 C7 118.04(16)
C12 C11 C10 119.8(2)
C12 C11 H11 120.1
C10 C11 H11 120.1
C13 C12 C11 120.6(2)
C13 C12 H12 119.7
C11 C12 H12 119.7
C12 C13 C14 120.0(2)
C12 C13 H13 120.0
C14 C13 H13 120.0
C13 C14 C15 119.9(2)
C13 C14 H14 120.0
C15 C14 H14 120.0
C14 C15 C10 120.6(2)
C14 C15 H15 119.7
C10 C15 H15 119.7
N1 C16 C17 112.34(17)
N1 C16 H16A 109.1
C17 C16 H16A 109.1
N1 C16 H16B 109.1
C17 C16 H16B 109.1
H16A C16 H16B 107.9
N3 C17 C16 113.57(17)
N3 C17 H17A 108.9
C16 C17 H17A 108.9
N3 C17 H17B 108.9
C16 C17 H17B 108.9
H17A C17 H17B 107.7
N3 C18 C19 101.73(18)
N3 C18 H18A 111.4
C19 C18 H18A 111.4
N3 C18 H18B 111.4
C19 C18 H18B 111.4
H18A C18 H18B 109.3
O3 C20 N3 128.4(2)
O3 C20 O2 121.6(2)
N3 C20 O2 109.92(17)
C8 N1 C1 122.27(13)
C8 N1 C16 115.38(15)
C1 N1 C16 122.29(15)
C7 N2 C6 119.49(14)
C20 N3 C17 122.08(16)
C20 N3 C18 111.48(17)
C17 N3 C18 122.53(17)
C20 O2 C19 109.14(19)

loop_
_geom_bond_atom_site_label_1
_geom_bond_atom_site_label_2
_geom_bond_distance
C19 O2 1.436(3)
C19 C18 1.494(4)
C19 H19A 0.9700
C19 H19B 0.9700
C1 N1 1.395(2)
C1 C2 1.401(2)
C1 C6 1.409(2)
C2 C3 1.381(3)
C2 H2 0.9300
C3 C4 1.383(4)
C3 H3 0.9300
C4 C5 1.371(3)
C4 H4 0.9300
C5 C6 1.397(3)
C5 H5 0.9300
C6 N2 1.383(2)
C7 N2 1.292(2)
C7 C8 1.482(2)
C7 C10 1.488(2)
C8 O1 1.233(2)
C8 N1 1.373(2)
C10 C11 1.391(3)
C10 C15 1.395(3)
C11 C12 1.388(3)
C11 H11 0.9300
C12 C13 1.376(4)
C12 H12 0.9300
C13 C14 1.378(4)
C13 H13 0.9300
C14 C15 1.382(3)
C14 H14 0.9300
C15 H15 0.9300
C16 N1 1.480(2)
C16 C17 1.521(3)
C16 H16A 0.9700
C16 H16B 0.9700
C17 N3 1.448(3)
C17 H17A 0.9700
C17 H17B 0.9700
C18 N3 1.452(2)
C18 H18A 0.9700
C18 H18B 0.9700
C20 O3 1.207(3)
C20 N3 1.341(3)
C20 O2 1.356(3)

loop_
_geom_hbond_atom_site_label_D
_geom_hbond_atom_site_label_H
_geom_hbond_atom_site_label_A
_geom_hbond_site_symmetry_A
_geom_hbond_distance_DH
_geom_hbond_distance_HA
_geom_hbond_distance_DA
_geom_hbond_angle_DHA
C11 H11 O1 . 0.93 2.33 2.860(3) 115.9
C17 H17B O1 . 0.97 2.53 3.061(2) 114.2
C2 H2 O1 4_464 0.93 2.42 3.283(3) 153.7
C5 H5 O3 2_574 0.93 2.50 3.244(3) 137.2
C18 H18B O1 4_464 0.97 2.44 3.367(3) 158.9
